data_1529970
loop_
_publ_author_name
'Gastaldi, L.'
'Viticoli, S.'
'Guittard, M.'
'Simeone, M.G.'
'Tomas, A.'

_publ_section_title
;
 Structural properties of layer Cr.87 Ga1.80 S4 compound
;
_journal_name_full 'Journal of Solid State Chemistry'
_journal_page_first 250
_journal_page_last 254
_journal_volume 77
_journal_year 1988
_chemical_formula_sum 'Cr0.87 Ga1.8 S4'
_space_group_IT_number 164
_symmetry_space_group_name_Hall '-P 3 2"'
_symmetry_space_group_name_H-M 'P -3 m 1'
_cell_angle_alpha 90
_cell_angle_beta 90
_cell_angle_gamma 120
_cell_formula_units_Z 1
_cell_length_a 3.64
_cell_length_b 3.64
_cell_length_c 12.037
_cell_volume 138.118
_citation_journal_id_ASTM JSSCBI
_cod_data_source_file Gastaldi_JSSCBI_1988_1707.cif
_cod_data_source_block Cr0.87Ga1.8S4
_cod_original_cell_volume 138.1184
_cod_database_code 1529970

loop_
_symmetry_equiv_pos_as_xyz
x,y,z
-y,x-y,z
-x+y,-x,z
y,x,-z
-x,-x+y,-z
x-y,-y,-z
-x,-y,-z
y,-x+y,-z
x-y,x,-z
-y,-x,z
x,x-y,z
-x+y,y,z

loop_
_atom_site_label
_atom_site_type_symbol
_atom_site_fract_x
_atom_site_fract_y
_atom_site_fract_z
_atom_site_occupancy
_atom_site_U_iso_or_equiv
Ga1 Ga+3 0.6667 0.3333 0.2947 0.9 0.0
Cr1 Cr+3 0 0 0 0.87 0.0
S1 S-2 0.6667 0.3333 0.1054 1 0.0
S2 S-2 0.3333 0.6667 0.3675 1 0.0
